data_7033916
loop_
_publ_author_name
'Barbante, Gregory J.'
'Doeven, Egan H.'
'Francis, Paul S.'
'Stringer, Bradley D.'
'Hogan, Conor F.'
'Kheradmand, Peyman R.'
'Wilson, David J. D.'
'Barnard, Peter J.'

_publ_section_title
;
 Iridium(iii) N-heterocyclic carbene complexes: an experimental and
 theoretical study of structural, spectroscopic, electrochemical and
 electrogenerated chemiluminescence properties.
;
_journal_issue 18
_journal_name_full 'Dalton transactions (Cambridge, England : 2003)'
_journal_page_first 8564
_journal_page_last 8576
_journal_paper_doi 10.1039/c4dt03378g
_journal_volume 44
_journal_year 2015
_chemical_formula_moiety 'C35 H27 Ir N5, F6 P, C H3 O'
_chemical_formula_sum 'C36 H30 F6 Ir N5 O P'
_chemical_formula_weight 885.82
_chemical_name_systematic 3.PF6
_space_group_crystal_system monoclinic
_space_group_IT_number 14
_space_group_name_Hall '-P 2yn'
_space_group_name_H-M_alt 'P 1 21/n 1'
_symmetry_space_group_name_Hall '-P 2yn'
_symmetry_space_group_name_H-M 'P 1 21/n 1'
_atom_sites_solution_hydrogens geom
_atom_sites_solution_primary direct
_audit_creation_date 2014-10-31
_audit_creation_method
;
Olex2 1.2
(compiled 2014.09.19 svn.r3010 for OlexSys, GUI svn.r4874)
;
_audit_update_record
;
2014-10-30 deposited with the CCDC.
2015-02-04 downloaded from the CCDC.
;
_cell_angle_alpha 90
_cell_angle_beta 101.65(3)
_cell_angle_gamma 90
_cell_formula_units_Z 4
_cell_length_a 13.818(3)
_cell_length_b 13.881(3)
_cell_length_c 17.586(4)
_cell_measurement_temperature 173.2
_cell_volume 3303.6(13)
_computing_molecular_graphics 'Olex2 (Dolomanov et al., 2009)'
_computing_publication_material 'Olex2 (Dolomanov et al., 2009)'
_computing_structure_refinement 'ShelXL (Sheldrick, 2008)'
_computing_structure_solution 'ShelXS (Sheldrick, 2008)'
_diffrn_ambient_temperature 173.2
_diffrn_measured_fraction_theta_full 0.998
_diffrn_measured_fraction_theta_max 0.999
_diffrn_measurement_device_type 'Bruker APEX-II CCD'
_diffrn_measurement_method '\w scans'
_diffrn_radiation_monochromator graphite
_diffrn_radiation_type MoK\a
_diffrn_radiation_wavelength 0.71073
_diffrn_reflns_av_R_equivalents 0.0258
_diffrn_reflns_av_unetI/netI 0.0249
_diffrn_reflns_Laue_measured_fraction_full 0.998
_diffrn_reflns_Laue_measured_fraction_max 0.999
_diffrn_reflns_limit_h_max 17
_diffrn_reflns_limit_h_min -16
_diffrn_reflns_limit_k_max 17
_diffrn_reflns_limit_k_min -17
_diffrn_reflns_limit_l_max 21
_diffrn_reflns_limit_l_min -15
_diffrn_reflns_number 24187
_diffrn_reflns_point_group_measured_fraction_full 0.998
_diffrn_reflns_point_group_measured_fraction_max 0.999
_diffrn_reflns_theta_full 25.242
_diffrn_reflns_theta_max 26.022
_diffrn_reflns_theta_min 2.928
_diffrn_standards_number 0
_exptl_absorpt_coefficient_mu 4.163
_exptl_absorpt_correction_T_max 1.0000
_exptl_absorpt_correction_T_min 0.86443
_exptl_absorpt_correction_type multi-scan
_exptl_absorpt_process_details
;
CrysAlisPro, Agilent Technologies,
Version 1.171.35.19 (release 27-10-2011 CrysAlis171 .NET)
(compiled Oct 27 2011,15:02:11)
Empirical absorption correction using spherical harmonics,
 implemented in SCALE3 ABSPACK scaling algorithm.
;
_exptl_crystal_colour 'clear yellowish green'
_exptl_crystal_colour_lustre clear
_exptl_crystal_colour_modifier yellowish
_exptl_crystal_colour_primary green
_exptl_crystal_density_diffrn 1.781
_exptl_crystal_description block
_exptl_crystal_F_000 1740
_exptl_crystal_recrystallization_method 'Re-crystallisation from solvent: Methanol'
_exptl_crystal_size_max 0.06
_exptl_crystal_size_mid 0.05
_exptl_crystal_size_min 0.05
_refine_diff_density_max 2.910
_refine_diff_density_min -1.205
_refine_diff_density_rms 0.108
_refine_ls_extinction_method none
_refine_ls_goodness_of_fit_ref 1.095
_refine_ls_hydrogen_treatment constr
_refine_ls_matrix_type full
_refine_ls_number_parameters 456
_refine_ls_number_reflns 6505
_refine_ls_number_restraints 0
_refine_ls_restrained_S_all 1.095
_refine_ls_R_factor_all 0.0378
_refine_ls_R_factor_gt 0.0319
_refine_ls_shift/su_max 0.001
_refine_ls_shift/su_mean 0.000
_refine_ls_structure_factor_coef Fsqd
_refine_ls_weighting_details
;
 w=1/[\s^2^(Fo^2^)+(0.0244P)^2^+13.3026P]
 where P=(Fo^2^+2Fc^2^)/3
;
_refine_ls_weighting_scheme calc
_refine_ls_wR_factor_gt 0.0703
_refine_ls_wR_factor_ref 0.0728
_reflns_Friedel_coverage 0.000
_reflns_number_gt 5849
_reflns_number_total 6505
_reflns_threshold_expression 'I > 2\s(I)'
_cod_data_source_file c4dt03378g2.cif
_cod_data_source_block 3
_cod_depositor_comments 'Adding full bibliography for 7033915--7033917.cif.'
_cod_original_cell_volume 3303.5(12)
_cod_database_code 7033916
_shelxl_version_number 2013-2
_shelx_space_group_comment
;
The symmetry employed for this shelxl refinement is uniquely defined
by the following loop, which should always be used as a source of
symmetry information in preference to the above space-group names.
They are only intended as comments.
;
_olex2_refinement_description
;
1. Fixed Uiso
 At 1.2 times of:
  All C(H) groups
 At 1.5 times of:
  All C(H,H,H) groups, All C(H,H,H,H,H,H) groups
2. Uiso/Uaniso restraints and constraints
Uanis(O1) = Uanis(O2)
3. Others
 Sof(H1AD)=Sof(H1AE)=Sof(H1AF)=Sof(O2)=1-FVAR(1)
 Sof(H1AA)=Sof(H1AB)=Sof(H1AC)=Sof(O1)=FVAR(1)
4.a Me refined with riding coordinates:
 C1A(H1AA,H1AB,H1AC), C1A(H1AD,H1AE,H1AF)
4.b Aromatic/amide H refined with riding coordinates:
 C30(H30), C17(H17), C3(H3), C23(H23), C4(H4), C32(H32), C33(H33), C24(H24),
 C35(H35), C5(H5), C34(H34), C27(H27), C11(H11), C16(H16), C18(H18), C21(H21),
 C19(H19), C28(H28), C2(H2), C29(H29), C8(H8), C22(H22), C10(H10), C9(H9)
4.c Idealised Me refined as rotating group:
 C13(H13A,H13B,H13C)
;
_olex2_exptl_crystal_mounting_method
'Crystals were removed from the crystallisation vial and immediately coated with Paratone oil on a glass slide. Suitable single crystals were mounted in Paratone oil on a glass fibre and cooled rapidly to 173 K in a stream of cold N2 using an Oxford low temperature device. '
_olex2_submission_special_instructions 'No special instructions were received'

loop_
_space_group_symop_operation_xyz
'x, y, z'
'-x+1/2, y+1/2, -z+1/2'
'-x, -y, -z'
'x-1/2, -y-1/2, z-1/2'

loop_
_atom_site_label
_atom_site_type_symbol
_atom_site_fract_x
_atom_site_fract_y
_atom_site_fract_z
_atom_site_U_iso_or_equiv
_atom_site_adp_type
_atom_site_occupancy
_atom_site_site_symmetry_order
_atom_site_calc_flag
_atom_site_refinement_flags_posn
_atom_site_refinement_flags_occupancy
_atom_site_disorder_assembly
_atom_site_disorder_group
Ir1 Ir 0.44077(2) 0.79176(2) 0.35143(2) 0.02071(6) Uani 1 1 d . . . .
P1 P 0.15930(10) 0.25657(10) 0.65569(8) 0.0379(3) Uani 1 1 d . . . .
N5 N 0.3087(3) 0.7194(3) 0.3410(2) 0.0253(8) Uani 1 1 d . . . .
N4 N 0.5574(3) 0.8828(3) 0.3513(2) 0.0217(7) Uani 1 1 d . . . .
N1 N 0.4764(3) 0.7574(3) 0.4743(2) 0.0255(8) Uani 1 1 d . . . .
C14 C 0.3493(3) 0.9045(3) 0.3627(2) 0.0238(9) Uani 1 1 d . . . .
F5 F 0.1086(3) 0.2741(3) 0.7278(2) 0.0663(11) Uani 1 1 d . . . .
C30 C 0.3406(4) 0.7927(3) 0.1774(3) 0.0311(10) Uani 1 1 d . . . .
H30 H 0.2914 0.7533 0.1894 0.037 Uiso 1 1 calc R . . .
C12 C 0.6164(3) 0.5336(3) 0.3515(3) 0.0300(10) Uani 1 1 d . . . .
C17 C 0.2032(4) 1.0407(4) 0.3793(3) 0.0352(11) Uani 1 1 d . . . .
H17 H 0.1556 1.0861 0.3848 0.042 Uiso 1 1 calc R . . .
C7 C 0.6186(3) 0.5490(3) 0.4295(3) 0.0292(10) Uani 1 1 d . . . .
F2 F 0.0677(3) 0.3053(4) 0.6034(3) 0.109(2) Uani 1 1 d . . . .
F1 F 0.1050(5) 0.1552(3) 0.6458(3) 0.1113(19) Uani 1 1 d . . . .
C25 C 0.4168(3) 0.8242(3) 0.2375(3) 0.0245(9) Uani 1 1 d . . . .
C3 C 0.5251(4) 0.7004(4) 0.6291(3) 0.0417(13) Uani 1 1 d . . . .
H3 H 0.5413 0.6808 0.6807 0.050 Uiso 1 1 calc R . . .
N2 N 0.5623(3) 0.6338(3) 0.4322(2) 0.0275(8) Uani 1 1 d . . . .
N3 N 0.5617(3) 0.6092(3) 0.3104(2) 0.0284(8) Uani 1 1 d . . . .
C23 C 0.2060(4) 0.5799(4) 0.3175(3) 0.0343(11) Uani 1 1 d . . . .
H23 H 0.1998 0.5141 0.3077 0.041 Uiso 1 1 calc R . . .
C4 C 0.4661(4) 0.7797(4) 0.6079(3) 0.0388(12) Uani 1 1 d . . . .
H4 H 0.4419 0.8151 0.6449 0.047 Uiso 1 1 calc R . . .
C26 C 0.4876(3) 0.8869(3) 0.2164(3) 0.0247(9) Uani 1 1 d . . . .
C31 C 0.5624(3) 0.9223(3) 0.2807(3) 0.0254(10) Uani 1 1 d . . . .
C20 C 0.2284(3) 0.7747(3) 0.3464(3) 0.0278(10) Uani 1 1 d . . . .
C32 C 0.6327(4) 0.9925(3) 0.2763(3) 0.0314(11) Uani 1 1 d . . . .
H32 H 0.6363 1.0192 0.2285 0.038 Uiso 1 1 calc R . . .
C33 C 0.6971(4) 1.0229(4) 0.3423(3) 0.0366(12) Uani 1 1 d . . . .
H33 H 0.7430 1.0711 0.3394 0.044 Uiso 1 1 calc R . . .
C24 C 0.2961(4) 0.6242(3) 0.3259(3) 0.0282(10) Uani 1 1 d . . . .
H24 H 0.3508 0.5874 0.3210 0.034 Uiso 1 1 calc R . . .
C35 C 0.6218(3) 0.9113(3) 0.4149(3) 0.0286(10) Uani 1 1 d . . . .
H35 H 0.6185 0.8833 0.4624 0.034 Uiso 1 1 calc R . . .
C15 C 0.2493(3) 0.8780(3) 0.3595(3) 0.0271(10) Uani 1 1 d . . . .
C5 C 0.4436(4) 0.8056(4) 0.5304(3) 0.0329(11) Uani 1 1 d . . . .
H5 H 0.4037 0.8592 0.5163 0.039 Uiso 1 1 calc R . . .
C34 C 0.6926(4) 0.9807(4) 0.4126(3) 0.0353(11) Uani 1 1 d . . . .
H34 H 0.7365 0.9988 0.4576 0.042 Uiso 1 1 calc R . . .
C27 C 0.4840(4) 0.9135(4) 0.1388(3) 0.0343(11) Uani 1 1 d . . . .
H27 H 0.5318 0.9543 0.1261 0.041 Uiso 1 1 calc R . . .
C11 C 0.6640(4) 0.4574(4) 0.3248(3) 0.0372(12) Uani 1 1 d . . . .
H11 H 0.6609 0.4480 0.2720 0.045 Uiso 1 1 calc R . . .
C16 C 0.1774(4) 0.9455(4) 0.3679(3) 0.0344(11) Uani 1 1 d . . . .
H16 H 0.1125 0.9261 0.3657 0.041 Uiso 1 1 calc R . . .
C1 C 0.5337(3) 0.6794(3) 0.4946(3) 0.0275(10) Uani 1 1 d . . . .
C18 C 0.3002(4) 1.0692(3) 0.3826(3) 0.0301(10) Uani 1 1 d . . . .
H18 H 0.3174 1.1338 0.3903 0.036 Uiso 1 1 calc R . . .
C21 C 0.1357(4) 0.7315(4) 0.3384(3) 0.0392(12) Uani 1 1 d . . . .
H21 H 0.0812 0.7687 0.3430 0.047 Uiso 1 1 calc R . . .
C6 C 0.5273(3) 0.6699(3) 0.3574(3) 0.0250(9) Uani 1 1 d . . . .
F4 F 0.2480(3) 0.2022(4) 0.7086(3) 0.0907(15) Uani 1 1 d . . . .
C19 C 0.3713(3) 1.0023(3) 0.3744(3) 0.0270(10) Uani 1 1 d . . . .
H19 H 0.4359 1.0229 0.3767 0.032 Uiso 1 1 calc R . . .
C28 C 0.4088(4) 0.8783(4) 0.0813(3) 0.0400(12) Uani 1 1 d . . . .
H28 H 0.4065 0.8946 0.0296 0.048 Uiso 1 1 calc R . . .
C2 C 0.5604(4) 0.6497(4) 0.5714(3) 0.0382(12) Uani 1 1 d . . . .
H2 H 0.6013 0.5965 0.5844 0.046 Uiso 1 1 calc R . . .
C13 C 0.5502(4) 0.6219(4) 0.2275(3) 0.0368(12) Uani 1 1 d . . . .
H13A H 0.6095 0.6491 0.2162 0.055 Uiso 1 1 calc GR . . .
H13B H 0.4957 0.6645 0.2092 0.055 Uiso 1 1 calc GR . . .
H13C H 0.5376 0.5607 0.2021 0.055 Uiso 1 1 calc GR . . .
C29 C 0.3366(4) 0.8187(4) 0.1007(3) 0.0364(12) Uani 1 1 d . . . .
H29 H 0.2854 0.7961 0.0621 0.044 Uiso 1 1 calc R . . .
C8 C 0.6721(4) 0.4875(4) 0.4851(3) 0.0423(13) Uani 1 1 d . . . .
H8 H 0.6752 0.4973 0.5378 0.051 Uiso 1 1 calc R . . .
C22 C 0.1245(4) 0.6344(4) 0.3238(3) 0.0393(12) Uani 1 1 d . . . .
H22 H 0.0626 0.6058 0.3183 0.047 Uiso 1 1 calc R . . .
C10 C 0.7165(4) 0.3954(4) 0.3798(4) 0.0471(14) Uani 1 1 d . . . .
H10 H 0.7494 0.3430 0.3638 0.057 Uiso 1 1 calc R . . .
F3 F 0.2087(4) 0.2394(4) 0.5835(3) 0.1004(18) Uani 1 1 d . . . .
F6 F 0.2129(4) 0.3544(3) 0.6699(4) 0.135(3) Uani 1 1 d . . . .
C9 C 0.7207(5) 0.4105(4) 0.4582(4) 0.0511(15) Uani 1 1 d . . . .
H9 H 0.7569 0.3682 0.4939 0.061 Uiso 1 1 calc R . . .
C1A C 0.5063(15) 0.6234(16) 0.0284(8) 0.203(9) Uani 1 1 d . . . .
H1AA H 0.4920 0.6046 0.0775 0.304 Uiso 0.545(14) 1 calc R P A 1
H1AB H 0.5183 0.5670 0.0001 0.304 Uiso 0.545(14) 1 calc R P A 1
H1AC H 0.4510 0.6581 -0.0009 0.304 Uiso 0.545(14) 1 calc R P A 1
H1AD H 0.4994 0.6632 0.0716 0.304 Uiso 0.455(14) 1 calc R P A 2
H1AE H 0.4426 0.6138 -0.0045 0.304 Uiso 0.455(14) 1 calc R P A 2
H1AF H 0.5493 0.6544 -0.0006 0.304 Uiso 0.455(14) 1 calc R P A 2
O1 O 0.5924(17) 0.684(2) 0.0411(10) 0.193(8) Uani 0.545(14) 1 d . P A 1
O2 O 0.5483(17) 0.530(2) 0.0570(12) 0.193(8) Uani 0.455(14) 1 d . P A 2

loop_
_atom_site_aniso_label
_atom_site_aniso_U_11
_atom_site_aniso_U_22
_atom_site_aniso_U_33
_atom_site_aniso_U_23
_atom_site_aniso_U_13
_atom_site_aniso_U_12
Ir1 0.02212(9) 0.01902(9) 0.02274(10) -0.00002(7) 0.00868(6) -0.00084(7)
P1 0.0393(7) 0.0363(7) 0.0420(8) -0.0020(6) 0.0176(6) 0.0020(6)
N5 0.0278(19) 0.0245(19) 0.0251(19) 0.0009(16) 0.0087(16) -0.0058(16)
N4 0.0227(18) 0.0212(18) 0.0235(19) -0.0021(15) 0.0103(15) -0.0005(15)
N1 0.0255(19) 0.0251(19) 0.026(2) 0.0002(16) 0.0046(16) -0.0023(16)
C14 0.024(2) 0.027(2) 0.021(2) 0.0029(18) 0.0058(18) 0.0036(18)
F5 0.058(2) 0.091(3) 0.059(2) -0.003(2) 0.0341(19) 0.009(2)
C30 0.033(2) 0.026(2) 0.034(3) -0.004(2) 0.008(2) -0.002(2)
C12 0.022(2) 0.029(2) 0.038(3) 0.005(2) 0.005(2) -0.0011(19)
C17 0.036(3) 0.037(3) 0.034(3) 0.000(2) 0.009(2) 0.013(2)
C7 0.028(2) 0.025(2) 0.035(3) 0.002(2) 0.007(2) 0.000(2)
F2 0.076(3) 0.177(6) 0.082(3) 0.079(4) 0.037(2) 0.049(3)
F1 0.166(5) 0.063(3) 0.104(4) -0.017(3) 0.027(4) -0.044(3)
C25 0.029(2) 0.020(2) 0.026(2) -0.0026(18) 0.0091(19) 0.0056(18)
C3 0.054(3) 0.044(3) 0.026(3) 0.004(2) 0.004(2) -0.007(3)
N2 0.031(2) 0.0238(19) 0.028(2) 0.0059(17) 0.0050(16) -0.0005(17)
N3 0.028(2) 0.029(2) 0.030(2) -0.0029(17) 0.0088(16) 0.0016(17)
C23 0.040(3) 0.028(2) 0.033(3) 0.004(2) 0.004(2) -0.011(2)
C4 0.049(3) 0.044(3) 0.027(3) -0.005(2) 0.015(2) -0.008(3)
C26 0.025(2) 0.023(2) 0.029(2) 0.0000(19) 0.0108(18) 0.0051(18)
C31 0.028(2) 0.023(2) 0.030(2) 0.0035(19) 0.0157(19) 0.0068(19)
C20 0.026(2) 0.032(2) 0.027(2) 0.005(2) 0.0108(19) -0.001(2)
C32 0.036(3) 0.025(2) 0.039(3) 0.004(2) 0.021(2) 0.000(2)
C33 0.034(3) 0.032(3) 0.047(3) -0.002(2) 0.018(2) -0.012(2)
C24 0.034(2) 0.027(2) 0.024(2) 0.001(2) 0.0062(19) -0.004(2)
C35 0.029(2) 0.031(2) 0.026(2) 0.000(2) 0.0083(19) -0.001(2)
C15 0.028(2) 0.027(2) 0.028(2) 0.002(2) 0.0099(19) 0.001(2)
C5 0.034(3) 0.041(3) 0.025(2) 0.000(2) 0.010(2) -0.005(2)
C34 0.029(2) 0.039(3) 0.037(3) -0.008(2) 0.007(2) -0.009(2)
C27 0.042(3) 0.032(3) 0.033(3) 0.005(2) 0.018(2) 0.003(2)
C11 0.042(3) 0.033(3) 0.038(3) -0.004(2) 0.010(2) -0.002(2)
C16 0.028(2) 0.037(3) 0.041(3) 0.002(2) 0.013(2) 0.003(2)
C1 0.028(2) 0.025(2) 0.030(2) 0.000(2) 0.0066(19) -0.0059(19)
C18 0.039(3) 0.024(2) 0.028(2) -0.0010(19) 0.006(2) 0.005(2)
C21 0.030(3) 0.037(3) 0.053(3) 0.006(3) 0.013(2) -0.006(2)
C6 0.023(2) 0.023(2) 0.031(2) -0.0020(19) 0.0073(19) -0.0037(18)
F4 0.069(3) 0.129(4) 0.078(3) 0.024(3) 0.026(2) 0.049(3)
C19 0.029(2) 0.026(2) 0.027(2) 0.0011(19) 0.0063(19) -0.0036(19)
C28 0.056(3) 0.042(3) 0.023(2) 0.000(2) 0.009(2) 0.006(3)
C2 0.045(3) 0.035(3) 0.034(3) 0.005(2) 0.006(2) 0.001(2)
C13 0.039(3) 0.042(3) 0.028(3) -0.003(2) 0.004(2) 0.008(2)
C29 0.044(3) 0.035(3) 0.028(3) -0.006(2) 0.002(2) 0.001(2)
C8 0.050(3) 0.038(3) 0.038(3) 0.006(2) 0.007(2) 0.010(3)
C22 0.029(3) 0.042(3) 0.046(3) 0.005(3) 0.007(2) -0.014(2)
C10 0.048(3) 0.035(3) 0.059(4) -0.003(3) 0.013(3) 0.012(3)
F3 0.145(4) 0.109(4) 0.069(3) 0.029(3) 0.072(3) 0.068(3)
F6 0.115(4) 0.066(3) 0.262(8) -0.064(4) 0.130(5) -0.047(3)
C9 0.059(4) 0.039(3) 0.053(4) 0.008(3) 0.005(3) 0.015(3)
C1A 0.21(2) 0.29(2) 0.102(10) 0.120(14) 0.037(11) 0.065(19)
O1 0.148(12) 0.33(2) 0.106(9) 0.036(13) 0.037(9) 0.023(14)
O2 0.148(12) 0.33(2) 0.106(9) 0.036(13) 0.037(9) 0.023(14)

loop_
_atom_type_symbol
_atom_type_description
_atom_type_scat_dispersion_real
_atom_type_scat_dispersion_imag
_atom_type_scat_source
C C 0.0033 0.0016 'International Tables Vol C Tables 4.2.6.8 and 6.1.1.4'
H H 0.0000 0.0000 'International Tables Vol C Tables 4.2.6.8 and 6.1.1.4'
F F 0.0171 0.0103 'International Tables Vol C Tables 4.2.6.8 and 6.1.1.4'
Ir Ir -1.4442 7.9887 'International Tables Vol C Tables 4.2.6.8 and 6.1.1.4'
N N 0.0061 0.0033 'International Tables Vol C Tables 4.2.6.8 and 6.1.1.4'
O O 0.0106 0.0060 'International Tables Vol C Tables 4.2.6.8 and 6.1.1.4'
P P 0.1023 0.0942 'International Tables Vol C Tables 4.2.6.8 and 6.1.1.4'

loop_
_geom_angle_atom_site_label_1
_geom_angle_atom_site_label_2
_geom_angle_atom_site_label_3
_geom_angle
N5 Ir1 N1 90.00(14)
N5 Ir1 C6 95.66(16)
N4 Ir1 N5 169.90(15)
N4 Ir1 N1 96.67(14)
N4 Ir1 C6 93.32(16)
C14 Ir1 N5 80.10(16)
C14 Ir1 N4 91.71(16)
C14 Ir1 N1 95.29(16)
C14 Ir1 C6 170.29(17)
C25 Ir1 N5 93.20(17)
C25 Ir1 N4 80.37(17)
C25 Ir1 N1 176.42(16)
C25 Ir1 C14 86.85(17)
C25 Ir1 C6 102.18(17)
C6 Ir1 N1 75.89(16)
F5 P1 F1 87.0(3)
F2 P1 F5 88.2(2)
F2 P1 F1 90.6(3)
F2 P1 F4 176.7(3)
F2 P1 F3 91.3(3)
F4 P1 F5 91.1(2)
F4 P1 F1 86.2(3)
F4 P1 F3 89.5(2)
F3 P1 F5 179.4(3)
F3 P1 F1 92.9(3)
F6 P1 F5 90.6(3)
F6 P1 F2 91.1(4)
F6 P1 F1 177.0(4)
F6 P1 F4 92.0(4)
F6 P1 F3 89.5(3)
C20 N5 Ir1 115.9(3)
C24 N5 Ir1 124.8(3)
C24 N5 C20 119.2(4)
C31 N4 Ir1 115.5(3)
C35 N4 Ir1 124.8(3)
C35 N4 C31 119.4(4)
C5 N1 Ir1 125.4(3)
C5 N1 C1 118.2(4)
C1 N1 Ir1 116.4(3)
C15 C14 Ir1 114.4(3)
C19 C14 Ir1 129.6(3)
C19 C14 C15 116.0(4)
C29 C30 C25 121.9(5)
C7 C12 N3 107.2(4)
C11 C12 C7 122.7(5)
C11 C12 N3 130.0(5)
C16 C17 C18 120.1(5)
C12 C7 N2 105.1(4)
C12 C7 C8 120.2(5)
C8 C7 N2 134.7(5)
C30 C25 Ir1 128.9(4)
C30 C25 C26 116.6(4)
C26 C25 Ir1 114.5(3)
C4 C3 C2 118.6(5)
C1 N2 C7 130.5(4)
C1 N2 C6 118.6(4)
C6 N2 C7 110.7(4)
C12 N3 C13 123.3(4)
C6 N3 C12 112.1(4)
C6 N3 C13 124.5(4)
C24 C23 C22 119.0(5)
C3 C4 C5 118.6(5)
C25 C26 C31 115.1(4)
C27 C26 C25 121.7(4)
C27 C26 C31 123.1(4)
N4 C31 C26 114.3(4)
N4 C31 C32 119.6(4)
C32 C31 C26 126.1(4)
N5 C20 C15 114.9(4)
N5 C20 C21 119.6(4)
C21 C20 C15 125.5(4)
C33 C32 C31 120.6(5)
C32 C33 C34 119.0(4)
N5 C24 C23 122.5(5)
N4 C35 C34 122.5(4)
C14 C15 C20 114.6(4)
C16 C15 C14 122.0(4)
C16 C15 C20 123.3(4)
N1 C5 C4 123.5(5)
C35 C34 C33 118.9(5)
C28 C27 C26 119.4(5)
C12 C11 C10 117.4(5)
C17 C16 C15 119.5(5)
N1 C1 N2 113.8(4)
N1 C1 C2 121.5(4)
C2 C1 N2 124.7(4)
C19 C18 C17 120.3(4)
C22 C21 C20 120.4(5)
N2 C6 Ir1 115.4(3)
N3 C6 Ir1 139.8(4)
N3 C6 N2 104.8(4)
C18 C19 C14 122.1(4)
C27 C28 C29 120.0(5)
C1 C2 C3 119.5(5)
C30 C29 C28 120.2(5)
C7 C8 C9 117.1(5)
C21 C22 C23 119.3(5)
C9 C10 C11 120.7(5)
C10 C9 C8 121.9(5)

loop_
_geom_bond_atom_site_label_1
_geom_bond_atom_site_label_2
_geom_bond_distance
Ir1 N5 2.058(4)
Ir1 N4 2.049(3)
Ir1 N1 2.170(4)
Ir1 C14 2.046(4)
Ir1 C25 2.015(4)
Ir1 C6 2.061(4)
P1 F5 1.587(4)
P1 F2 1.560(4)
P1 F1 1.588(5)
P1 F4 1.574(4)
P1 F3 1.576(4)
P1 F6 1.543(4)
N5 C20 1.368(6)
N5 C24 1.353(6)
N4 C31 1.372(6)
N4 C35 1.340(6)
N1 C5 1.344(6)
N1 C1 1.345(6)
C14 C15 1.420(6)
C14 C19 1.397(6)
C30 C25 1.401(7)
C30 C29 1.387(7)
C12 C7 1.383(7)
C12 N3 1.404(6)
C12 C11 1.376(7)
C17 C16 1.373(7)
C17 C18 1.387(7)
C7 N2 1.416(6)
C7 C8 1.393(7)
C25 C26 1.414(6)
C3 C4 1.375(8)
C3 C2 1.401(8)
N2 C1 1.391(6)
N2 C6 1.400(6)
N3 C6 1.334(6)
N3 C13 1.445(6)
C23 C24 1.370(7)
C23 C22 1.380(7)
C4 C5 1.383(7)
C26 C31 1.455(7)
C26 C27 1.405(6)
C31 C32 1.388(6)
C20 C15 1.472(6)
C20 C21 1.395(7)
C32 C33 1.378(7)
C33 C34 1.381(7)
C35 C34 1.379(7)
C15 C16 1.394(7)
C27 C28 1.385(7)
C11 C10 1.386(8)
C1 C2 1.389(7)
C18 C19 1.382(6)
C21 C22 1.376(7)
C28 C29 1.391(8)
C8 C9 1.395(8)
C10 C9 1.384(8)
C1A O1 1.44(3)
C1A O2 1.47(3)
